data_7047579
loop_
_publ_author_name
'Yao, Changguang'
'Chakraborty, Priyanka'
'Aresu, Emanuele'
'Li, Huaifeng'
'Guan, Chao'
'Zhou, Chunhui'
'Liang, Lan-Chang'
'Huang, Kuo-Wei'

_publ_section_title
;
 Monomeric nickel hydroxide stabilized by a sterically demanding
 phosphorus-nitrogen PN<sup>3</sup>P-pincer ligand: synthesis, reactivity
 and catalysis.
;
_journal_issue 45
_journal_name_full 'Dalton transactions (Cambridge, England : 2003)'
_journal_page_first 16057
_journal_page_last 16065
_journal_paper_doi 10.1039/c8dt03403f
_journal_volume 47
_journal_year 2018
_chemical_formula_sum 'C36 H62 N4 Ni O2 P2'
_chemical_formula_weight 703.54
_space_group_crystal_system monoclinic
_space_group_IT_number 4
_space_group_name_Hall 'P 2yb'
_space_group_name_H-M_alt 'P 1 21 1'
_symmetry_space_group_name_Hall 'P 2yb'
_symmetry_space_group_name_H-M 'P 1 21 1'
_atom_sites_solution_hydrogens mixed
_audit_creation_method SHELXL-2014/7
_audit_update_record
;
2018-09-11 deposited with the CCDC.
2018-09-18 downloaded from the CCDC.
;
_cell_angle_alpha 90
_cell_angle_beta 109.214(10)
_cell_angle_gamma 90
_cell_formula_units_Z 2
_cell_length_a 10.937(4)
_cell_length_b 11.634(4)
_cell_length_c 15.984(6)
_cell_measurement_reflns_used 9697
_cell_measurement_temperature 150(2)
_cell_measurement_theta_max 38.21
_cell_measurement_theta_min 2.73
_cell_volume 1920.5(12)
_computing_cell_refinement 'Bruker SAINT'
_computing_data_collection 'Bruker APEX2'
_computing_data_reduction 'Bruker SAINT'
_computing_molecular_graphics 'Bruker SHELXTL'
_computing_publication_material 'Bruker SHELXTL'
_computing_structure_refinement 'SHELXL-2014/7 (Sheldrick, 2014)'
_computing_structure_solution 'SHELXS-97 (Sheldrick 2008)'
_diffrn_ambient_temperature 150(2)
_diffrn_measured_fraction_theta_full 0.990
_diffrn_measured_fraction_theta_max 0.991
_diffrn_measurement_device_type 'Bruker APEX-II CCD'
_diffrn_measurement_method '\f and \w scans'
_diffrn_radiation_type MoK\a
_diffrn_radiation_wavelength 0.71073
_diffrn_reflns_av_R_equivalents 0.0834
_diffrn_reflns_av_unetI/netI 0.1009
_diffrn_reflns_Laue_measured_fraction_full 0.990
_diffrn_reflns_Laue_measured_fraction_max 0.991
_diffrn_reflns_limit_h_max 19
_diffrn_reflns_limit_h_min -18
_diffrn_reflns_limit_k_max 21
_diffrn_reflns_limit_k_min -21
_diffrn_reflns_limit_l_max 28
_diffrn_reflns_limit_l_min -29
_diffrn_reflns_number 67266
_diffrn_reflns_point_group_measured_fraction_full 0.975
_diffrn_reflns_point_group_measured_fraction_max 0.980
_diffrn_reflns_theta_full 25.242
_diffrn_reflns_theta_max 40.494
_diffrn_reflns_theta_min 2.732
_exptl_absorpt_coefficient_mu 0.623
_exptl_absorpt_correction_type multi-scan
_exptl_absorpt_process_details Sadabs
_exptl_crystal_colour Red
_exptl_crystal_density_diffrn 1.217
_exptl_crystal_description Block
_exptl_crystal_F_000 760
_exptl_crystal_size_max 0.200
_exptl_crystal_size_mid 0.180
_exptl_crystal_size_min 0.150
_exptl_transmission_factor_max 0.912
_exptl_transmission_factor_min 0.885
_refine_diff_density_max 0.902
_refine_diff_density_min -0.630
_refine_diff_density_rms 0.099
_refine_ls_abs_structure_details
;
 Flack x determined using 6937 quotients [(I+)-(I-)]/[(I+)+(I-)]
 (Parsons, Flack and Wagner, Acta Cryst. B69 (2013) 249-259).
;
_refine_ls_abs_structure_Flack 0.148(6)
_refine_ls_extinction_method none
_refine_ls_goodness_of_fit_ref 0.878
_refine_ls_hydrogen_treatment mixed
_refine_ls_matrix_type full
_refine_ls_number_parameters 448
_refine_ls_number_reflns 24054
_refine_ls_number_restraints 2
_refine_ls_restrained_S_all 0.878
_refine_ls_R_factor_all 0.0786
_refine_ls_R_factor_gt 0.0598
_refine_ls_shift/su_max 0.001
_refine_ls_shift/su_mean 0.000
_refine_ls_structure_factor_coef Fsqd
_refine_ls_weighting_details 'w=1/[\s^2^(Fo^2^)+(0.1000P)^2^+0.3000P] where P=(Fo^2^+2Fc^2^)/3'
_refine_ls_weighting_scheme calc
_refine_ls_wR_factor_gt 0.1529
_refine_ls_wR_factor_ref 0.1690
_reflns_Friedel_coverage 0.911
_reflns_Friedel_fraction_full 0.958
_reflns_Friedel_fraction_max 0.969
_reflns_number_gt 18577
_reflns_number_total 24054
_reflns_threshold_expression 'I > 2\s(I)'
_cod_data_source_file c8dt03403f2.cif
_cod_data_source_block ycg-66_a
_cod_depositor_comments
;
The following automatic conversions were performed:

'_exptl_absorpt_correction_type' value 'Multi-scan' changed to
'multi-scan' according to
/home/data/users/saulius/crontab/automatic-downloads/rss-feeds/RSC/lib/dictionaries/cif_core.dic
dictionary named 'cif_core.dic' version 2.4.2 from 2011-04-26.

Automatic conversion script
Id: cif_fix_values 4973 2017-02-22 13:04:09Z antanas 

 Adding full bibliography for 7047574--7047579.cif.
;
_cod_original_cell_volume 1920.6(13)
_cod_database_code 7047579
_shelx_shelxl_version_number 2014/7
_shelx_space_group_comment
;
The symmetry employed for this shelxl refinement is uniquely defined
by the following loop, which should always be used as a source of
symmetry information in preference to the above space-group names.
They are only intended as comments.
;
_shelx_estimated_absorpt_t_min 0.885
_shelx_estimated_absorpt_t_max 0.912

loop_
_space_group_symop_operation_xyz
'x, y, z'
'-x, y+1/2, -z'

loop_
_atom_site_label
_atom_site_type_symbol
_atom_site_fract_x
_atom_site_fract_y
_atom_site_fract_z
_atom_site_U_iso_or_equiv
_atom_site_adp_type
_atom_site_occupancy
_atom_site_site_symmetry_order
_atom_site_calc_flag
_atom_site_refinement_flags_posn
_atom_site_refinement_flags_adp
_atom_site_refinement_flags_occupancy
C1 C 0.7837(3) 0.5652(2) 0.15683(16) 0.0307(4) Uani 1 1 d . . .
C2 C 0.7787(4) 0.5695(4) 0.0634(2) 0.0480(8) Uani 1 1 d . . .
C3 C 0.7007(4) 0.4956(4) 0.00518(16) 0.0449(6) Uani 1 1 d . . .
C5 C 0.6202(3) 0.4193(3) 0.12315(17) 0.0360(5) Uani 1 1 d . . .
C6 C 0.7171(7) 0.2864(5) 0.0327(4) 0.0717(15) Uani 1 1 d . . .
H6A H 0.7190 0.2707 -0.0278 0.086 Uiso 1 1 calc R U .
H6B H 0.6727 0.2213 0.0503 0.086 Uiso 1 1 calc R U .
C7 C 0.8600(8) 0.2941(8) 0.0983(5) 0.101(3) Uani 1 1 d . . .
H7A H 0.9007 0.3645 0.0865 0.152 Uiso 1 1 calc R U .
H7B H 0.9092 0.2272 0.0899 0.152 Uiso 1 1 calc R U .
H7C H 0.8592 0.2954 0.1594 0.152 Uiso 1 1 calc R U .
C8 C 0.4979(6) 0.3855(5) -0.0387(3) 0.0662(13) Uani 1 1 d D . .
C9 C 0.4126(7) 0.4815(8) -0.0443(4) 0.087(2) Uani 1 1 d . . .
H9A H 0.3967 0.4905 0.0122 0.131 Uiso 1 1 calc R U .
H9B H 0.3303 0.4677 -0.0916 0.131 Uiso 1 1 calc R U .
H9C H 0.4526 0.5516 -0.0573 0.131 Uiso 1 1 calc R U .
C10 C 0.8584(6) 0.6579(4) 0.0369(3) 0.0621(12) Uani 1 1 d . . .
H10A H 0.8505 0.7322 0.0649 0.075 Uiso 1 1 calc R U .
H10B H 0.8240 0.6685 -0.0281 0.075 Uiso 1 1 calc R U .
C11 C 1.0007(7) 0.6249(9) 0.0637(5) 0.098(3) Uani 1 1 d . . .
H11A H 1.0331 0.6068 0.1271 0.147 Uiso 1 1 calc R U .
H11B H 1.0502 0.6891 0.0515 0.147 Uiso 1 1 calc R U .
H11C H 1.0103 0.5574 0.0297 0.147 Uiso 1 1 calc R U .
C12 C 0.5844(3) 0.2165(2) 0.2907(2) 0.0324(4) Uani 1 1 d . . .
C13 C 0.7185(4) 0.1931(4) 0.2855(3) 0.0508(9) Uani 1 1 d . . .
H13A H 0.7420 0.1127 0.3011 0.076 Uiso 1 1 calc R U .
H13B H 0.7816 0.2437 0.3268 0.076 Uiso 1 1 calc R U .
H13C H 0.7182 0.2077 0.2250 0.076 Uiso 1 1 calc R U .
C14 C 0.5929(5) 0.2003(4) 0.3875(3) 0.0572(10) Uani 1 1 d . . .
H14A H 0.6216 0.1218 0.4065 0.086 Uiso 1 1 calc R U .
H14B H 0.5076 0.2133 0.3934 0.086 Uiso 1 1 calc R U .
H14C H 0.6551 0.2553 0.4248 0.086 Uiso 1 1 calc R U .
C15 C 0.4858(5) 0.1313(3) 0.2328(4) 0.0584(11) Uani 1 1 d . . .
H15A H 0.4711 0.1483 0.1702 0.088 Uiso 1 1 calc R U .
H15B H 0.4040 0.1382 0.2451 0.088 Uiso 1 1 calc R U .
H15C H 0.5193 0.0529 0.2461 0.088 Uiso 1 1 calc R U .
C16 C 0.3839(3) 0.4156(3) 0.2462(4) 0.0522(10) Uani 1 1 d . . .
C17 C 0.2759(4) 0.3493(6) 0.1800(6) 0.097(3) Uani 1 1 d . . .
H17A H 0.1922 0.3811 0.1784 0.145 Uiso 1 1 calc R U .
H17B H 0.2808 0.2682 0.1976 0.145 Uiso 1 1 calc R U .
H17C H 0.2847 0.3555 0.1211 0.145 Uiso 1 1 calc R U .
C18 C 0.3690(7) 0.4106(7) 0.3378(6) 0.098(3) Uani 1 1 d . . .
H18A H 0.4406 0.4523 0.3804 0.147 Uiso 1 1 calc R U .
H18B H 0.3702 0.3303 0.3565 0.147 Uiso 1 1 calc R U .
H18C H 0.2866 0.4461 0.3354 0.147 Uiso 1 1 calc R U .
C19 C 0.3766(5) 0.5401(4) 0.2158(5) 0.0684(15) Uani 1 1 d . . .
H19A H 0.3892 0.5438 0.1579 0.103 Uiso 1 1 calc R U .
H19B H 0.4443 0.5849 0.2590 0.103 Uiso 1 1 calc R U .
H19C H 0.2915 0.5719 0.2109 0.103 Uiso 1 1 calc R U .
C20 C 1.0201(2) 0.5884(2) 0.38390(18) 0.0281(4) Uani 1 1 d . . .
C21 C 1.0275(3) 0.4602(3) 0.3626(3) 0.0404(6) Uani 1 1 d . . .
H21A H 1.1146 0.4312 0.3944 0.061 Uiso 1 1 calc R U .
H21B H 1.0089 0.4506 0.2987 0.061 Uiso 1 1 calc R U .
H21C H 0.9638 0.4172 0.3812 0.061 Uiso 1 1 calc R U .
C22 C 1.1237(3) 0.6557(3) 0.3598(3) 0.0456(7) Uani 1 1 d . . .
H22A H 1.1211 0.7365 0.3763 0.068 Uiso 1 1 calc R U .
H22B H 1.1074 0.6500 0.2959 0.068 Uiso 1 1 calc R U .
H22C H 1.2092 0.6235 0.3918 0.068 Uiso 1 1 calc R U .
C23 C 1.0414(3) 0.6028(4) 0.4822(2) 0.0433(7) Uani 1 1 d . . .
H23A H 1.1263 0.5716 0.5165 0.065 Uiso 1 1 calc R U .
H23B H 0.9736 0.5614 0.4975 0.065 Uiso 1 1 calc R U .
H23C H 1.0379 0.6846 0.4958 0.065 Uiso 1 1 calc R U .
C24 C 0.8093(3) 0.7800(2) 0.3320(2) 0.0336(5) Uani 1 1 d . . .
C25 C 0.6747(4) 0.7957(3) 0.2625(3) 0.0466(8) Uani 1 1 d . . .
H25A H 0.6423 0.8730 0.2679 0.070 Uiso 1 1 calc R U .
H25B H 0.6151 0.7383 0.2722 0.070 Uiso 1 1 calc R U .
H25C H 0.6806 0.7859 0.2031 0.070 Uiso 1 1 calc R U .
C26 C 0.7974(5) 0.7958(3) 0.4243(3) 0.0532(10) Uani 1 1 d . . .
H26A H 0.8840 0.7959 0.4689 0.080 Uiso 1 1 calc R U .
H26B H 0.7464 0.7325 0.4363 0.080 Uiso 1 1 calc R U .
H26C H 0.7543 0.8690 0.4265 0.080 Uiso 1 1 calc R U .
C27 C 0.9036(4) 0.8675(3) 0.3172(4) 0.0616(12) Uani 1 1 d . . .
H27A H 0.9228 0.8479 0.2633 0.092 Uiso 1 1 calc R U .
H27B H 0.9839 0.8667 0.3680 0.092 Uiso 1 1 calc R U .
H27C H 0.8649 0.9444 0.3110 0.092 Uiso 1 1 calc R U .
C28 C 0.7276(2) 0.48379(19) 0.48230(15) 0.0265(4) Uani 1 1 d . . .
C29 C 0.7368(3) 0.4929(3) 0.63869(17) 0.0353(5) Uani 1 1 d . . .
C30 C 0.6795(4) 0.3990(3) 0.6661(2) 0.0441(7) Uani 1 1 d . . .
C31 C 0.7255(5) 0.3658(4) 0.7542(3) 0.0547(10) Uani 1 1 d . . .
H32 H 0.6868 0.3024 0.7735 0.066 Uiso 1 1 calc R U .
C32 C 0.8267(5) 0.4236(4) 0.8139(3) 0.0572(11) Uani 1 1 d . . .
H31 H 0.8584 0.3991 0.8739 0.069 Uiso 1 1 calc R U .
C33 C 0.8817(4) 0.5162(5) 0.7875(2) 0.0518(9) Uani 1 1 d . . .
H30 H 0.9508 0.5558 0.8296 0.062 Uiso 1 1 calc R U .
C34 C 0.8378(4) 0.5534(3) 0.6993(2) 0.0407(6) Uani 1 1 d . . .
C35 C 0.9004(5) 0.6540(4) 0.6704(3) 0.0566(10) Uani 1 1 d . . .
H35A H 0.9455 0.7014 0.7220 0.085 Uiso 1 1 calc R U .
H35B H 0.8338 0.7002 0.6275 0.085 Uiso 1 1 calc R U .
H35C H 0.9626 0.6260 0.6428 0.085 Uiso 1 1 calc R U .
C36 C 0.5708(6) 0.3358(5) 0.6010(4) 0.0647(13) Uani 1 1 d . . .
H34A H 0.5032 0.3904 0.5694 0.097 Uiso 1 1 calc R U .
H34B H 0.5348 0.2798 0.6324 0.097 Uiso 1 1 calc R U .
H34C H 0.6029 0.2956 0.5585 0.097 Uiso 1 1 calc R U .
C4A C 0.6382(6) 0.3992(4) 0.0310(3) 0.0317(7) Uani 0.65 1 d . . P
C4B C 0.5910(11) 0.4309(10) 0.0272(5) 0.0378(17) Uani 0.35 1 d . . P
H200 H 0.686(4) 0.515(4) -0.049(3) 0.026(9) Uiso 1 1 d . . .
H201 H 0.671(6) 0.593(6) 0.542(4) 0.062(17) Uiso 1 1 d . . .
H202 H 0.506(6) 0.399(6) -0.097(4) 0.063(17) Uiso 1 1 d . . .
H203 H 0.446(4) 0.325(3) -0.026(3) 0.048(14) Uiso 1 1 d D . .
N1 N 0.7034(2) 0.4920(2) 0.18297(12) 0.0263(3) Uani 1 1 d . . .
N2 N 0.5386(3) 0.3540(3) 0.14399(17) 0.0422(6) Uani 1 1 d . . .
N3 N 0.8623(3) 0.6353(2) 0.21218(15) 0.0357(5) Uani 1 1 d . . .
N4 N 0.6883(3) 0.5301(2) 0.54932(17) 0.0379(5) Uani 1 1 d . . .
Ni1 Ni 0.69874(3) 0.50099(2) 0.30026(2) 0.02174(6) Uani 1 1 d . . .
O1 O 0.6710(2) 0.5306(2) 0.40700(14) 0.0372(4) Uani 1 1 d . . .
O2 O 0.8055(3) 0.4061(3) 0.49734(18) 0.0602(9) Uani 1 1 d . . .
P1 P 0.54809(6) 0.36709(5) 0.25157(5) 0.02764(11) Uani 1 1 d . . .
P2 P 0.85270(6) 0.62979(5) 0.31498(4) 0.02339(10) Uani 1 1 d . . .

loop_
_atom_site_aniso_label
_atom_site_aniso_U_11
_atom_site_aniso_U_22
_atom_site_aniso_U_33
_atom_site_aniso_U_23
_atom_site_aniso_U_13
_atom_site_aniso_U_12
C1 0.0389(12) 0.0320(10) 0.0212(8) 0.0000(7) 0.0099(8) -0.0044(9)
C2 0.068(2) 0.0552(19) 0.0234(10) 0.0003(11) 0.0185(12) -0.0157(17)
C3 0.0689(19) 0.0441(14) 0.0206(8) -0.0005(12) 0.0133(10) 0.0055(17)
C5 0.0478(15) 0.0329(11) 0.0221(8) -0.0015(8) 0.0044(9) -0.0086(10)
C6 0.124(5) 0.047(2) 0.055(2) -0.0082(18) 0.044(3) 0.001(3)
C7 0.131(6) 0.117(6) 0.070(3) 0.032(4) 0.051(4) 0.086(5)
C8 0.089(3) 0.064(3) 0.0308(14) -0.0076(16) -0.0006(18) -0.007(3)
C9 0.091(4) 0.107(6) 0.054(3) -0.006(3) 0.010(3) 0.017(4)
C10 0.099(4) 0.062(2) 0.0337(14) 0.0066(15) 0.0338(19) -0.011(2)
C11 0.092(4) 0.151(8) 0.070(3) -0.001(4) 0.050(3) -0.034(5)
C12 0.0378(12) 0.0235(9) 0.0363(11) -0.0016(8) 0.0129(10) -0.0018(8)
C13 0.0442(18) 0.0450(17) 0.066(2) 0.0132(17) 0.0223(17) 0.0155(14)
C14 0.084(3) 0.0475(19) 0.0478(19) 0.0120(16) 0.032(2) 0.007(2)
C15 0.061(2) 0.0293(13) 0.078(3) -0.0157(16) 0.012(2) -0.0096(14)
C16 0.0225(11) 0.0410(16) 0.086(3) -0.0078(17) 0.0085(14) 0.0013(11)
C17 0.0290(17) 0.060(3) 0.176(8) -0.027(4) 0.000(3) -0.0057(18)
C18 0.074(4) 0.102(5) 0.151(7) 0.014(5) 0.082(5) 0.024(3)
C19 0.045(2) 0.0388(17) 0.109(4) -0.005(2) 0.008(2) 0.0130(15)
C20 0.0258(9) 0.0266(9) 0.0326(10) -0.0020(8) 0.0107(8) -0.0013(7)
C21 0.0374(14) 0.0294(11) 0.0528(17) -0.0031(12) 0.0126(12) 0.0035(10)
C22 0.0323(13) 0.0454(16) 0.064(2) 0.0022(15) 0.0219(14) -0.0068(12)
C23 0.0364(14) 0.059(2) 0.0293(11) 0.0002(12) 0.0034(10) 0.0084(13)
C24 0.0375(12) 0.0214(8) 0.0357(11) -0.0009(8) 0.0036(9) -0.0002(8)
C25 0.0440(17) 0.0335(13) 0.0499(18) 0.0024(12) -0.0012(14) 0.0119(12)
C26 0.069(2) 0.0389(15) 0.0432(16) -0.0151(13) 0.0067(16) 0.0171(16)
C27 0.057(2) 0.0236(11) 0.104(4) 0.0070(17) 0.026(2) -0.0059(13)
C28 0.0295(9) 0.0265(10) 0.0275(8) -0.0037(7) 0.0149(7) -0.0029(7)
C29 0.0510(13) 0.0334(11) 0.0306(9) 0.0001(10) 0.0256(9) 0.0057(12)
C30 0.064(2) 0.0361(13) 0.0434(15) -0.0017(11) 0.0326(15) 0.0020(13)
C31 0.090(3) 0.0406(15) 0.0479(17) 0.0055(14) 0.043(2) 0.0058(19)
C32 0.089(3) 0.056(2) 0.0342(14) 0.0099(14) 0.0302(18) 0.020(2)
C33 0.060(2) 0.063(3) 0.0340(12) -0.0011(15) 0.0181(13) 0.0041(19)
C34 0.0489(16) 0.0442(15) 0.0361(13) 0.0004(11) 0.0239(12) 0.0034(13)
C35 0.065(2) 0.058(2) 0.057(2) -0.0044(18) 0.033(2) -0.0150(19)
C36 0.083(3) 0.061(3) 0.062(3) -0.011(2) 0.041(2) -0.024(2)
C4A 0.039(2) 0.0333(18) 0.0208(14) -0.0047(12) 0.0072(15) 0.0035(16)
C4B 0.042(5) 0.048(5) 0.017(2) -0.002(3) 0.002(3) 0.000(4)
N1 0.0317(8) 0.0246(8) 0.0216(6) -0.0012(7) 0.0075(5) -0.0015(7)
N2 0.0495(14) 0.0412(13) 0.0280(9) -0.0011(9) 0.0020(9) -0.0168(11)
N3 0.0443(12) 0.0385(11) 0.0249(8) -0.0011(8) 0.0123(8) -0.0148(10)
N4 0.0533(14) 0.0380(11) 0.0303(9) 0.0021(8) 0.0243(10) 0.0128(10)
Ni1 0.02420(11) 0.01988(9) 0.02118(9) -0.00101(10) 0.00753(8) 0.00047(9)
O1 0.0471(11) 0.0409(10) 0.0289(8) 0.0022(7) 0.0196(8) 0.0118(8)
O2 0.079(2) 0.074(2) 0.0350(11) 0.0113(12) 0.0288(13) 0.0455(17)
P1 0.0253(2) 0.0233(2) 0.0325(3) -0.0022(2) 0.0071(2) -0.00231(19)
P2 0.0277(2) 0.0208(2) 0.0212(2) -0.00101(17) 0.00744(18) -0.00244(18)

loop_
_atom_type_symbol
_atom_type_description
_atom_type_scat_dispersion_real
_atom_type_scat_dispersion_imag
_atom_type_scat_source
C C 0.0033 0.0016 'International Tables Vol C Tables 4.2.6.8 and 6.1.1.4'
H H 0.0000 0.0000 'International Tables Vol C Tables 4.2.6.8 and 6.1.1.4'
N N 0.0061 0.0033 'International Tables Vol C Tables 4.2.6.8 and 6.1.1.4'
Ni Ni 0.3393 1.1124 'International Tables Vol C Tables 4.2.6.8 and 6.1.1.4'
O O 0.0106 0.0060 'International Tables Vol C Tables 4.2.6.8 and 6.1.1.4'
P P 0.1023 0.0942 'International Tables Vol C Tables 4.2.6.8 and 6.1.1.4'

loop_
_geom_angle_atom_site_label_1
_geom_angle_atom_site_label_2
_geom_angle_atom_site_label_3
_geom_angle
N3 C1 N1 121.7(2)
N3 C1 C2 117.6(3)
N1 C1 C2 120.7(2)
C3 C2 C1 118.8(3)
C3 C2 C10 122.7(3)
C1 C2 C10 118.5(3)
C2 C3 C4A 123.5(3)
C2 C3 C4B 121.0(4)
C4A C3 C4B 23.6(4)
C2 C3 H200 114(3)
C4A C3 H200 123(3)
C4B C3 H200 117(3)
N2 C5 N1 122.4(2)
N2 C5 C4B 113.0(5)
N1 C5 C4B 122.5(5)
N2 C5 C4A 117.7(3)
N1 C5 C4A 119.2(3)
C4B C5 C4A 23.4(4)
C4A C6 C7 112.6(5)
C4A C6 H6A 109.1
C7 C6 H6A 109.1
C4A C6 H6B 109.1
C7 C6 H6B 109.1
H6A C6 H6B 107.8
C6 C7 H7A 109.5
C6 C7 H7B 109.5
H7A C7 H7B 109.5
C6 C7 H7C 109.5
H7A C7 H7C 109.5
H7B C7 H7C 109.5
C4B C8 C9 93.1(7)
C4B C8 C4A 22.5(5)
C9 C8 C4A 115.2(5)
C4B C8 H202 114(4)
C9 C8 H202 94(4)
C4A C8 H202 107(4)
C4B C8 H203 119(3)
C9 C8 H203 99(3)
C4A C8 H203 115(3)
H202 C8 H203 124(5)
C8 C9 H9A 109.5
C8 C9 H9B 109.5
H9A C9 H9B 109.5
C8 C9 H9C 109.5
H9A C9 H9C 109.5
H9B C9 H9C 109.5
C2 C10 C11 112.6(5)
C2 C10 H10A 109.1
C11 C10 H10A 109.1
C2 C10 H10B 109.1
C11 C10 H10B 109.1
H10A C10 H10B 107.8
C10 C11 H11A 109.5
C10 C11 H11B 109.5
H11A C11 H11B 109.5
C10 C11 H11C 109.5
H11A C11 H11C 109.5
H11B C11 H11C 109.5
C13 C12 C15 110.5(3)
C13 C12 C14 107.1(3)
C15 C12 C14 109.2(3)
C13 C12 P1 104.7(2)
C15 C12 P1 112.1(3)
C14 C12 P1 113.1(2)
C12 C13 H13A 109.5
C12 C13 H13B 109.5
H13A C13 H13B 109.5
C12 C13 H13C 109.5
H13A C13 H13C 109.5
H13B C13 H13C 109.5
C12 C14 H14A 109.5
C12 C14 H14B 109.5
H14A C14 H14B 109.5
C12 C14 H14C 109.5
H14A C14 H14C 109.5
H14B C14 H14C 109.5
C12 C15 H15A 109.5
C12 C15 H15B 109.5
H15A C15 H15B 109.5
C12 C15 H15C 109.5
H15A C15 H15C 109.5
H15B C15 H15C 109.5
C17 C16 C19 108.4(5)
C17 C16 C18 110.3(5)
C19 C16 C18 109.3(5)
C17 C16 P1 113.5(4)
C19 C16 P1 104.6(3)
C18 C16 P1 110.5(3)
C16 C17 H17A 109.5
C16 C17 H17B 109.5
H17A C17 H17B 109.5
C16 C17 H17C 109.5
H17A C17 H17C 109.5
H17B C17 H17C 109.5
C16 C18 H18A 109.5
C16 C18 H18B 109.5
H18A C18 H18B 109.5
C16 C18 H18C 109.5
H18A C18 H18C 109.5
H18B C18 H18C 109.5
C16 C19 H19A 109.5
C16 C19 H19B 109.5
H19A C19 H19B 109.5
C16 C19 H19C 109.5
H19A C19 H19C 109.5
H19B C19 H19C 109.5
C23 C20 C22 109.3(3)
C23 C20 C21 109.5(3)
C22 C20 C21 110.1(3)
C23 C20 P2 111.69(19)
C22 C20 P2 112.7(2)
C21 C20 P2 103.49(19)
C20 C21 H21A 109.5
C20 C21 H21B 109.5
H21A C21 H21B 109.5
C20 C21 H21C 109.5
H21A C21 H21C 109.5
H21B C21 H21C 109.5
C20 C22 H22A 109.5
C20 C22 H22B 109.5
H22A C22 H22B 109.5
C20 C22 H22C 109.5
H22A C22 H22C 109.5
H22B C22 H22C 109.5
C20 C23 H23A 109.5
C20 C23 H23B 109.5
H23A C23 H23B 109.5
C20 C23 H23C 109.5
H23A C23 H23C 109.5
H23B C23 H23C 109.5
C27 C24 C26 110.2(3)
C27 C24 C25 110.2(3)
C26 C24 C25 108.5(3)
C27 C24 P2 112.9(2)
C26 C24 P2 111.1(2)
C25 C24 P2 103.7(2)
C24 C25 H25A 109.5
C24 C25 H25B 109.5
H25A C25 H25B 109.5
C24 C25 H25C 109.5
H25A C25 H25C 109.5
H25B C25 H25C 109.5
C24 C26 H26A 109.5
C24 C26 H26B 109.5
H26A C26 H26B 109.5
C24 C26 H26C 109.5
H26A C26 H26C 109.5
H26B C26 H26C 109.5
C24 C27 H27A 109.5
C24 C27 H27B 109.5
H27A C27 H27B 109.5
C24 C27 H27C 109.5
H27A C27 H27C 109.5
H27B C27 H27C 109.5
O2 C28 O1 126.5(2)
O2 C28 N4 120.9(3)
O1 C28 N4 112.6(2)
C34 C29 C30 120.6(3)
C34 C29 N4 119.6(3)
C30 C29 N4 119.7(3)
C31 C30 C29 119.1(4)
C31 C30 C36 120.7(4)
C29 C30 C36 120.2(4)
C32 C31 C30 120.6(4)
C32 C31 H32 119.7
C30 C31 H32 119.7
C33 C32 C31 120.4(4)
C33 C32 H31 119.8
C31 C32 H31 119.8
C32 C33 C34 121.0(4)
C32 C33 H30 119.5
C34 C33 H30 119.5
C29 C34 C33 118.3(3)
C29 C34 C35 121.0(3)
C33 C34 C35 120.7(4)
C34 C35 H35A 109.5
C34 C35 H35B 109.5
H35A C35 H35B 109.5
C34 C35 H35C 109.5
H35A C35 H35C 109.5
H35B C35 H35C 109.5
C30 C36 H34A 109.5
C30 C36 H34B 109.5
H34A C36 H34B 109.5
C30 C36 H34C 109.5
H34A C36 H34C 109.5
H34B C36 H34C 109.5
C3 C4A C6 110.3(4)
C3 C4A C5 111.8(3)
C6 C4A C5 110.4(4)
C3 C4A C8 108.5(4)
C6 C4A C8 109.2(4)
C5 C4A C8 106.5(4)
C8 C4B C5 130.3(9)
C8 C4B C3 117.9(7)
C5 C4B C3 111.3(6)
C5 N1 C1 120.7(2)
C5 N1 Ni1 119.74(18)
C1 N1 Ni1 119.39(16)
C5 N2 P1 113.0(2)
C1 N3 P2 113.63(18)
C28 N4 C29 123.4(2)
C28 N4 H201 113(5)
C29 N4 H201 116(5)
O1 Ni1 N1 169.39(9)
O1 Ni1 P2 97.22(8)
N1 Ni1 P2 82.83(7)
O1 Ni1 P1 97.20(8)
N1 Ni1 P1 82.66(7)
P2 Ni1 P1 165.47(3)
C28 O1 Ni1 127.51(17)
N2 P1 C16 104.1(2)
N2 P1 C12 101.07(14)
C16 P1 C12 113.46(17)
N2 P1 Ni1 102.12(10)
C16 P1 Ni1 113.51(13)
C12 P1 Ni1 119.54(10)
N3 P2 C24 102.03(14)
N3 P2 C20 102.85(13)
C24 P2 C20 113.95(12)
N3 P2 Ni1 102.29(9)
C24 P2 Ni1 115.60(10)
C20 P2 Ni1 117.02(9)

loop_
_geom_bond_atom_site_label_1
_geom_bond_atom_site_label_2
_geom_bond_distance
C1 N3 1.299(4)
C1 N1 1.384(3)
C1 C2 1.478(4)
C2 C3 1.345(5)
C2 C10 1.496(6)
C3 C4A 1.443(7)
C3 C4B 1.552(12)
C3 H200 0.86(4)
C5 N2 1.296(4)
C5 N1 1.373(3)
C5 C4B 1.466(8)
C5 C4A 1.566(5)
C6 C4A 1.565(8)
C6 C7 1.572(11)
C6 H6A 0.9900
C6 H6B 0.9900
C7 H7A 0.9800
C7 H7B 0.9800
C7 H7C 0.9800
C8 C4B 1.312(10)
C8 C9 1.439(10)
C8 C4A 1.581(7)
C8 H202 0.97(6)
C8 H203 0.965(14)
C9 H9A 0.9800
C9 H9B 0.9800
C9 H9C 0.9800
C10 C11 1.521(10)
C10 H10A 0.9900
C10 H10B 0.9900
C11 H11A 0.9800
C11 H11B 0.9800
C11 H11C 0.9800
C12 C13 1.521(5)
C12 C15 1.531(5)
C12 C14 1.531(5)
C12 P1 1.859(3)
C13 H13A 0.9800
C13 H13B 0.9800
C13 H13C 0.9800
C14 H14A 0.9800
C14 H14B 0.9800
C14 H14C 0.9800
C15 H15A 0.9800
C15 H15B 0.9800
C15 H15C 0.9800
C16 C17 1.513(7)
C16 C19 1.521(7)
C16 C18 1.528(10)
C16 P1 1.857(3)
C17 H17A 0.9800
C17 H17B 0.9800
C17 H17C 0.9800
C18 H18A 0.9800
C18 H18B 0.9800
C18 H18C 0.9800
C19 H19A 0.9800
C19 H19B 0.9800
C19 H19C 0.9800
C20 C23 1.520(4)
C20 C22 1.527(4)
C20 C21 1.538(4)
C20 P2 1.862(3)
C21 H21A 0.9800
C21 H21B 0.9800
C21 H21C 0.9800
C22 H22A 0.9800
C22 H22B 0.9800
C22 H22C 0.9800
C23 H23A 0.9800
C23 H23B 0.9800
C23 H23C 0.9800
C24 C27 1.522(5)
C24 C26 1.534(5)
C24 C25 1.536(4)
C24 P2 1.855(3)
C25 H25A 0.9800
C25 H25B 0.9800
C25 H25C 0.9800
C26 H26A 0.9800
C26 H26B 0.9800
C26 H26C 0.9800
C27 H27A 0.9800
C27 H27B 0.9800
C27 H27C 0.9800
C28 O2 1.211(3)
C28 O1 1.280(3)
C28 N4 1.388(3)
C29 C34 1.397(5)
C29 C30 1.399(5)
C29 N4 1.418(4)
C30 C31 1.385(6)
C30 C36 1.491(7)
C31 C32 1.377(8)
C31 H32 0.9500
C32 C33 1.366(7)
C32 H31 0.9500
C33 C34 1.400(5)
C33 H30 0.9500
C34 C35 1.504(6)
C35 H35A 0.9800
C35 H35B 0.9800
C35 H35C 0.9800
C36 H34A 0.9800
C36 H34B 0.9800
C36 H34C 0.9800
N1 Ni1 1.8951(19)
N2 P1 1.695(3)
N3 P2 1.682(2)
N4 H201 0.76(7)
Ni1 O1 1.861(2)
Ni1 P2 2.2080(8)
Ni1 P1 2.2143(9)
